data_4308367
loop_
_publ_author_name
'Brasey, Thomas'
'Scopelliti, Rosario'
'Severin, Kay'

_publ_section_title
;
 Neutral Metallomacrocycles with Four or Ten (PEt3)Pd(II) Centers
;
_journal_coden_ASTM INOCAJ
_journal_issue 2
_journal_name_full 'Inorganic Chemistry'
_journal_page_first 160
_journal_page_last 162
_journal_paper_doi 10.1021/ic048619f
_journal_volume 44
_journal_year 2005
_chemical_formula_moiety 'C110 H170 Cl10 N10 O20 P10 Pd10, 4(C H Cl3)'
_chemical_formula_sum 'C114 H174 Cl22 N10 O20 P10 Pd10'
_chemical_formula_weight 4158.23
_space_group_IT_number 2
_symmetry_cell_setting triclinic
_symmetry_space_group_name_Hall '-P 1'
_symmetry_space_group_name_H-M 'P -1'
_atom_sites_solution_hydrogens geom
_atom_sites_solution_primary direct
_atom_sites_solution_secondary difmap
_audit_creation_method SHELXL-97
_cell_angle_alpha 74.495(10)
_cell_angle_beta 72.735(10)
_cell_angle_gamma 84.043(8)
_cell_formula_units_Z 1
_cell_length_a 14.7501(15)
_cell_length_b 16.9319(17)
_cell_length_c 17.478(2)
_cell_measurement_reflns_used 2965
_cell_measurement_temperature 140(2)
_cell_measurement_theta_max 19.1103
_cell_measurement_theta_min 2.543
_cell_volume 4015.3(8)
_computing_cell_refinement 'Oxford Diffraction CrysAlis RED'
_computing_data_collection 'Oxford Diffraction CrysAlis CCD'
_computing_data_reduction 'Oxford Diffraction CrysAlis RED'
_computing_molecular_graphics 'Bruker SHELXTL'
_computing_publication_material 'Bruker SHELXTL'
_computing_structure_refinement 'SHELXL-97 (Sheldrick, 1997)'
_computing_structure_solution 'SHELXS-97 (Sheldrick, 1990)'
_diffrn_ambient_temperature 140(2)
_diffrn_measured_fraction_theta_full 0.874
_diffrn_measured_fraction_theta_max 0.874
_diffrn_measurement_device_type 'Oxford Diffraction KM4/Sapphire CCD'
_diffrn_measurement_method 'phi and omega scans'
_diffrn_radiation_monochromator graphite
_diffrn_radiation_source 'fine-focus sealed tube'
_diffrn_radiation_type MoK\a
_diffrn_radiation_wavelength 0.71073
_diffrn_reflns_av_R_equivalents 0.0946
_diffrn_reflns_av_sigmaI/netI 0.2438
_diffrn_reflns_limit_h_max 17
_diffrn_reflns_limit_h_min -17
_diffrn_reflns_limit_k_max 18
_diffrn_reflns_limit_k_min -20
_diffrn_reflns_limit_l_max 20
_diffrn_reflns_limit_l_min -20
_diffrn_reflns_number 24229
_diffrn_reflns_theta_full 25.03
_diffrn_reflns_theta_max 25.03
_diffrn_reflns_theta_min 3.08
_exptl_absorpt_coefficient_mu 1.616
_exptl_absorpt_correction_T_max 0.8277
_exptl_absorpt_correction_T_min 0.7271
_exptl_absorpt_correction_type multi-scan
_exptl_absorpt_process_details
; 
[c.f. r.h. blessing, acta cryst. (1995), a51, 33-38] 
;
_exptl_crystal_colour orange
_exptl_crystal_density_diffrn 1.720
_exptl_crystal_density_method 'not measured'
_exptl_crystal_description irregular
_exptl_crystal_F_000 2072
_exptl_crystal_size_max 0.17
_exptl_crystal_size_mid 0.17
_exptl_crystal_size_min 0.15
_refine_diff_density_max 1.878
_refine_diff_density_min -1.253
_refine_diff_density_rms 0.183
_refine_ls_extinction_method none
_refine_ls_goodness_of_fit_ref 0.878
_refine_ls_hydrogen_treatment mixed
_refine_ls_matrix_type full
_refine_ls_number_parameters 820
_refine_ls_number_reflns 12394
_refine_ls_number_restraints 256
_refine_ls_restrained_S_all 0.871
_refine_ls_R_factor_all 0.1768
_refine_ls_R_factor_gt 0.0752
_refine_ls_shift/su_max 0.000
_refine_ls_shift/su_mean 0.000
_refine_ls_structure_factor_coef Fsqd
_refine_ls_weighting_details 'calc w=1/[\s^2^(Fo^2^)+(0.0638P)^2^+0.0000P] where P=(Fo^2^+2Fc^2^)/3'
_refine_ls_weighting_scheme calc
_refine_ls_wR_factor_gt 0.1620
_refine_ls_wR_factor_ref 0.1969
_reflns_number_gt 4780
_reflns_number_total 12394
_reflns_threshold_expression >2sigma(I)
_cod_data_source_file ic048619fsi20041004_023910_3.cif
_cod_data_source_block complex2
_cod_depositor_comments
;
The following automatic conversions were performed:
'_symmetry_cell_setting' value 'Triclinic' changed to 'triclinic'
according to '/home/saulius/struct/CIF-dictionaries/cif_core.dic'
dictionary named 'cif_core.dic' version 2.4.1 from 2010-06-29.

Automatic conversion script
Id: cif_fix_enum 1527 2010-12-29 10:47:43Z saulius 
;
_cod_original_cell_volume 4015.4(8)
_cod_database_code 4308367

loop_
_symmetry_equiv_pos_as_xyz
'x, y, z'
'-x, -y, -z'

loop_
_atom_site_label
_atom_site_type_symbol
_atom_site_fract_x
_atom_site_fract_y
_atom_site_fract_z
_atom_site_U_iso_or_equiv
_atom_site_adp_type
_atom_site_occupancy
_atom_site_symmetry_multiplicity
_atom_site_calc_flag
_atom_site_refinement_flags
_atom_site_disorder_assembly
_atom_site_disorder_group
Pd1 Pd -0.04512(8) 0.33648(8) 0.32009(8) 0.0306(4) Uani 1 1 d U . .
Pd2 Pd 0.30358(8) 0.28278(9) 0.14764(8) 0.0323(4) Uani 1 1 d U . .
Pd3 Pd 0.31276(8) 0.18103(8) -0.11349(8) 0.0292(4) Uani 1 1 d U . .
Pd4 Pd 0.08349(8) -0.03618(8) -0.10385(7) 0.0252(3) Uani 1 1 d U . .
Pd5 Pd 0.17380(8) -0.04339(8) -0.41357(8) 0.0275(3) Uani 1 1 d U . .
P1 P -0.0017(3) 0.4652(3) 0.2648(3) 0.0465(14) Uani 1 1 d U . .
P2 P 0.4607(3) 0.2712(3) 0.0965(3) 0.0491(14) Uani 1 1 d U . .
P3 P 0.3230(3) 0.1609(3) -0.2363(3) 0.0326(11) Uani 1 1 d U . .
P4 P 0.0257(3) -0.1504(3) -0.1089(3) 0.0243(10) Uani 1 1 d U . .
P5 P 0.2193(3) -0.0328(3) -0.5492(3) 0.0315(11) Uani 1 1 d U . .
Cl1 Cl -0.4911(3) 0.2367(4) 0.3579(4) 0.092(2) Uani 1 1 d U . .
Cl2 Cl 0.1669(3) 0.2974(3) 0.5433(3) 0.0536(14) Uani 1 1 d U . .
Cl3 Cl 0.2459(3) 0.5711(3) -0.0774(3) 0.0538(14) Uani 1 1 d U . .
Cl4 Cl 0.4030(3) -0.0957(3) 0.1151(3) 0.0443(12) Uani 1 1 d U . .
Cl5 Cl -0.1000(3) 0.2462(3) -0.2435(3) 0.0451(12) Uani 1 1 d U . .
O1 O -0.0999(7) 0.2186(6) 0.3698(6) 0.031(2) Uani 1 1 d U . .
O2 O -0.1752(7) 0.3671(7) 0.3029(7) 0.038(3) Uani 1 1 d U . .
O3 O 0.1605(6) 0.2930(6) 0.2159(6) 0.031(3) Uani 1 1 d U . .
O4 O 0.3229(7) 0.2403(7) 0.2588(7) 0.037(3) Uani 1 1 d U . .
O5 O 0.3058(7) 0.2169(7) -0.0073(6) 0.033(2) Uani 1 1 d U . .
O6 O 0.3219(6) 0.3014(7) -0.1661(7) 0.032(2) Uani 1 1 d U . .
O7 O 0.1648(7) 0.0558(6) -0.0976(6) 0.027(2) Uani 1 1 d U . .
O8 O 0.1257(7) -0.0997(6) -0.0038(6) 0.028(2) Uani 1 1 d U . .
O9 O 0.1364(6) -0.0438(6) -0.2896(6) 0.022(2) Uani 1 1 d U . .
O10 O 0.1097(7) 0.0661(6) -0.4261(6) 0.026(2) Uani 1 1 d U . .
N1 N -0.2371(8) 0.1541(8) 0.3923(7) 0.024(3) Uani 1 1 d U . .
N2 N 0.0810(8) 0.3033(7) 0.3476(8) 0.025(3) Uani 1 1 d U . .
N3 N 0.2846(7) 0.3387(8) 0.0357(8) 0.029(3) Uani 1 1 d U . .
N4 N 0.2923(8) 0.0644(8) -0.0522(7) 0.025(3) Uani 1 1 d U . .
N5 N 0.0434(7) 0.0352(8) -0.2029(7) 0.025(3) Uani 1 1 d U . .
C1 C -0.1884(10) 0.2206(10) 0.3669(10) 0.028(4) Uani 1 1 d U . .
C2 C -0.2272(10) 0.3000(10) 0.3309(11) 0.032(4) Uani 1 1 d U . .
C3 C -0.3221(11) 0.3076(11) 0.3245(12) 0.045(5) Uani 1 1 d U . .
H3 H -0.3490 0.3574 0.2990 0.054 Uiso 1 1 calc R . .
C4 C -0.3698(11) 0.2370(12) 0.3581(11) 0.042(5) Uani 1 1 d U . .
C5 C -0.3335(11) 0.1590(11) 0.3931(11) 0.041(4) Uani 1 1 d U . .
H5 H -0.3723 0.1123 0.4161 0.049 Uiso 1 1 calc R . .
C6 C 0.1600(10) 0.2873(10) 0.2899(11) 0.033(4) Uani 1 1 d U . .
C7 C 0.2487(10) 0.2633(9) 0.3155(10) 0.027(3) Uani 1 1 d U . .
C8 C 0.2467(11) 0.2676(9) 0.3923(10) 0.029(3) Uani 1 1 d U . .
H8 H 0.3035 0.2549 0.4086 0.035 Uiso 1 1 calc R . .
C9 C 0.1678(11) 0.2891(10) 0.4471(10) 0.029(3) Uani 1 1 d U . .
C10 C 0.0833(11) 0.3050(10) 0.4253(10) 0.039(4) Uani 1 1 d U . .
H10 H 0.0267 0.3172 0.4642 0.046 Uiso 1 1 calc R . .
C11 C 0.3001(9) 0.2979(11) -0.0249(10) 0.028(3) Uani 1 1 d U . .
C12 C 0.3062(11) 0.3433(11) -0.1102(11) 0.034(3) Uani 1 1 d U . .
C13 C 0.2868(11) 0.4272(11) -0.1249(11) 0.037(4) Uani 1 1 d U . .
H13 H 0.2860 0.4584 -0.1787 0.044 Uiso 1 1 calc R . .
C14 C 0.2682(11) 0.4657(11) -0.0595(11) 0.040(4) Uani 1 1 d U . .
C15 C 0.2706(10) 0.4225(11) 0.0178(10) 0.032(4) Uani 1 1 d U . .
H15 H 0.2624 0.4506 0.0598 0.039 Uiso 1 1 calc R . .
C16 C 0.2182(11) 0.0218(10) -0.0491(10) 0.029(4) Uani 1 1 d U . .
C17 C 0.1988(9) -0.0623(10) -0.0007(10) 0.026(3) Uani 1 1 d U . .
C18 C 0.2543(9) -0.0940(10) 0.0529(8) 0.022(3) Uani 1 1 d U . .
H18 H 0.2401 -0.1457 0.0914 0.027 Uiso 1 1 calc R . .
C19 C 0.3297(10) -0.0510(10) 0.0504(9) 0.023(3) Uani 1 1 d U . .
C20 C 0.3480(10) 0.0263(10) 0.0016(9) 0.024(2) Uani 1 1 d U . .
H20 H 0.3989 0.0550 0.0037 0.029 Uiso 1 1 calc R . .
C21 C 0.0837(10) 0.0212(10) -0.2782(9) 0.024(2) Uani 1 1 d U . .
C22 C 0.0658(10) 0.0815(9) -0.3535(9) 0.023(3) Uani 1 1 d U . .
C23 C 0.0101(10) 0.1481(10) -0.3391(10) 0.026(3) Uani 1 1 d U . .
H23 H -0.0027 0.1886 -0.3843 0.031 Uiso 1 1 calc R . .
C24 C -0.0284(10) 0.1579(9) -0.2591(10) 0.025(2) Uani 1 1 d U . .
C25 C -0.0111(10) 0.1026(9) -0.1913(10) 0.025(2) Uani 1 1 d U . .
H25 H -0.0368 0.1114 -0.1375 0.030 Uiso 1 1 calc R . .
C26 C -0.0454(19) 0.5299(15) 0.3302(17) 0.105(9) Uani 1 1 d U . .
H26A H -0.0290 0.5866 0.2973 0.126 Uiso 1 1 calc R . .
H26B H -0.1155 0.5274 0.3475 0.126 Uiso 1 1 calc R . .
C27 C -0.016(3) 0.517(2) 0.401(2) 0.180(17) Uani 1 1 d U . .
H27A H -0.0713 0.5045 0.4494 0.269 Uiso 1 1 calc R . .
H27B H 0.0133 0.5667 0.3997 0.269 Uiso 1 1 calc R . .
H27C H 0.0298 0.4711 0.4026 0.269 Uiso 1 1 calc R . .
C28 C 0.1259(11) 0.4806(11) 0.2212(12) 0.050(5) Uani 1 1 d U . .
H28A H 0.1556 0.4660 0.2672 0.060 Uiso 1 1 calc R . .
H28B H 0.1521 0.4420 0.1858 0.060 Uiso 1 1 calc R . .
C29 C 0.1551(12) 0.5676(10) 0.1698(13) 0.064(6) Uani 1 1 d U . .
H29A H 0.1177 0.5868 0.1301 0.097 Uiso 1 1 calc R . .
H29B H 0.2227 0.5671 0.1399 0.097 Uiso 1 1 calc R . .
H29C H 0.1435 0.6045 0.2066 0.097 Uiso 1 1 calc R . .
C30 C -0.0477(16) 0.5066(14) 0.1790(16) 0.091(7) Uani 1 1 d U . .
H30A H -0.1179 0.5053 0.1994 0.109 Uiso 1 1 calc R . .
H30B H -0.0302 0.5649 0.1568 0.109 Uiso 1 1 calc R . .
C31 C -0.0181(19) 0.4678(16) 0.1120(15) 0.115(10) Uani 1 1 d U . .
H31A H 0.0488 0.4791 0.0827 0.172 Uiso 1 1 calc R . .
H31B H -0.0569 0.4892 0.0738 0.172 Uiso 1 1 calc R . .
H31C H -0.0260 0.4085 0.1336 0.172 Uiso 1 1 calc R . .
C32 C 0.5147(13) 0.3395(16) 0.1393(16) 0.091(7) Uani 1 1 d U . .
H32A H 0.4889 0.3257 0.2003 0.109 Uiso 1 1 calc R . .
H32B H 0.5842 0.3290 0.1260 0.109 Uiso 1 1 calc R . .
C33 C 0.4954(19) 0.4282(18) 0.106(2) 0.161(15) Uani 1 1 d U . .
H33A H 0.5350 0.4458 0.0484 0.242 Uiso 1 1 calc R . .
H33B H 0.5104 0.4602 0.1393 0.242 Uiso 1 1 calc R . .
H33C H 0.4283 0.4368 0.1072 0.242 Uiso 1 1 calc R . .
C34 C 0.5132(11) 0.3009(13) -0.0131(12) 0.061(5) Uani 1 1 d U . .
H34A H 0.4930 0.2620 -0.0379 0.073 Uiso 1 1 calc R . .
H34B H 0.4865 0.3556 -0.0346 0.073 Uiso 1 1 calc R . .
C35 C 0.6242(11) 0.3051(14) -0.0452(13) 0.071(7) Uani 1 1 d U . .
H35A H 0.6436 0.3598 -0.0484 0.107 Uiso 1 1 calc R . .
H35B H 0.6460 0.2943 -0.1002 0.107 Uiso 1 1 calc R . .
H35C H 0.6523 0.2639 -0.0069 0.107 Uiso 1 1 calc R . .
C36 C 0.5038(15) 0.1691(15) 0.135(2) 0.131(11) Uani 1 1 d U . .
H36A H 0.5701 0.1639 0.1016 0.157 Uiso 1 1 calc R . .
H36B H 0.5063 0.1651 0.1924 0.157 Uiso 1 1 calc R . .
C37 C 0.4595(18) 0.1065(15) 0.138(2) 0.132(13) Uani 1 1 d U . .
H37A H 0.3953 0.1069 0.1757 0.198 Uiso 1 1 calc R . .
H37B H 0.4938 0.0562 0.1582 0.198 Uiso 1 1 calc R . .
H37C H 0.4556 0.1086 0.0826 0.198 Uiso 1 1 calc R . .
C38 C 0.4123(11) 0.2262(11) -0.3158(10) 0.040(4) Uani 1 1 d U . .
H38A H 0.4167 0.2164 -0.3701 0.048 Uiso 1 1 calc R . .
H38B H 0.3927 0.2843 -0.3180 0.048 Uiso 1 1 calc R . .
C39 C 0.5119(12) 0.2105(13) -0.2999(12) 0.071(7) Uani 1 1 d U . .
H39A H 0.5088 0.2230 -0.2476 0.106 Uiso 1 1 calc R . .
H39B H 0.5583 0.2456 -0.3452 0.106 Uiso 1 1 calc R . .
H39C H 0.5313 0.1528 -0.2968 0.106 Uiso 1 1 calc R . .
C40 C 0.3548(12) 0.0559(11) -0.2486(11) 0.047(4) Uani 1 1 d U . .
H40A H 0.4155 0.0385 -0.2350 0.056 Uiso 1 1 calc R . .
H40B H 0.3054 0.0183 -0.2088 0.056 Uiso 1 1 calc R . .
C41 C 0.3648(14) 0.0482(14) -0.3342(13) 0.077(7) Uani 1 1 d U . .
H41A H 0.3144 0.0809 -0.3552 0.115 Uiso 1 1 calc R . .
H41B H 0.3597 -0.0094 -0.3329 0.115 Uiso 1 1 calc R . .
H41C H 0.4269 0.0682 -0.3707 0.115 Uiso 1 1 calc R . .
C42 C 0.2166(10) 0.1894(11) -0.2691(10) 0.043(4) Uani 1 1 d U . .
H42A H 0.2322 0.1929 -0.3290 0.052 Uiso 1 1 calc R . .
H42B H 0.1699 0.1455 -0.2398 0.052 Uiso 1 1 calc R . .
C43 C 0.1710(11) 0.2696(12) -0.2536(12) 0.056(6) Uani 1 1 d U . .
H43A H 0.1468 0.2643 -0.1938 0.083 Uiso 1 1 calc R . .
H43B H 0.1184 0.2841 -0.2787 0.083 Uiso 1 1 calc R . .
H43C H 0.2182 0.3127 -0.2781 0.083 Uiso 1 1 calc R . .
C44 C 0.1228(10) -0.2119(10) -0.1538(10) 0.029(4) Uani 1 1 d U . .
H44A H 0.1011 -0.2687 -0.1402 0.035 Uiso 1 1 calc R . .
H44B H 0.1394 -0.1910 -0.2147 0.035 Uiso 1 1 calc R . .
C45 C 0.2117(13) -0.2144(15) -0.1269(14) 0.091(9) Uani 1 1 d U . .
H45A H 0.2458 -0.1633 -0.1554 0.136 Uiso 1 1 calc R . .
H45B H 0.2527 -0.2609 -0.1409 0.136 Uiso 1 1 calc R . .
H45C H 0.1943 -0.2207 -0.0670 0.136 Uiso 1 1 calc R . .
C46 C -0.0560(10) -0.1440(11) -0.1727(10) 0.036(4) Uani 1 1 d U . .
H46A H -0.0216 -0.1209 -0.2314 0.043 Uiso 1 1 calc R . .
H46B H -0.0745 -0.2001 -0.1675 0.043 Uiso 1 1 calc R . .
C47 C -0.1460(11) -0.0917(10) -0.1494(10) 0.042(5) Uani 1 1 d U . .
H47A H -0.1668 -0.0989 -0.0893 0.064 Uiso 1 1 calc R . .
H47B H -0.1962 -0.1089 -0.1672 0.064 Uiso 1 1 calc R . .
H47C H -0.1326 -0.0339 -0.1767 0.064 Uiso 1 1 calc R . .
C48 C -0.0357(10) -0.2081(10) -0.0050(9) 0.032(4) Uani 1 1 d U . .
H48A H 0.0035 -0.2078 0.0321 0.039 Uiso 1 1 calc R . .
H48B H -0.0962 -0.1784 0.0143 0.039 Uiso 1 1 calc R . .
C49 C -0.0592(11) -0.3001(11) 0.0058(11) 0.052(5) Uani 1 1 d U . .
H49A H -0.0885 -0.3030 -0.0369 0.077 Uiso 1 1 calc R . .
H49B H -0.1032 -0.3208 0.0606 0.077 Uiso 1 1 calc R . .
H49C H -0.0004 -0.3337 0.0004 0.077 Uiso 1 1 calc R . .
C50 C 0.1893(14) -0.1133(12) -0.5802(11) 0.060(5) Uani 1 1 d U . .
H50A H 0.2127 -0.1650 -0.5486 0.072 Uiso 1 1 calc R . .
H50B H 0.1191 -0.1153 -0.5640 0.072 Uiso 1 1 calc R . .
C51 C 0.2289(13) -0.1115(15) -0.6790(12) 0.086(8) Uani 1 1 d U . .
H51A H 0.2069 -0.0607 -0.7116 0.128 Uiso 1 1 calc R . .
H51B H 0.2049 -0.1586 -0.6889 0.128 Uiso 1 1 calc R . .
H51C H 0.2985 -0.1142 -0.6954 0.128 Uiso 1 1 calc R . .
C52 C 0.1805(11) 0.0601(11) -0.6099(10) 0.043(4) Uani 1 1 d U . .
H52A H 0.1952 0.1069 -0.5920 0.052 Uiso 1 1 calc R . .
H52B H 0.2174 0.0663 -0.6685 0.052 Uiso 1 1 calc R . .
C53 C 0.0757(10) 0.0646(11) -0.6042(10) 0.042(5) Uani 1 1 d U . .
H53A H 0.0626 0.0258 -0.6321 0.063 Uiso 1 1 calc R . .
H53B H 0.0581 0.1203 -0.6308 0.063 Uiso 1 1 calc R . .
H53C H 0.0386 0.0506 -0.5459 0.063 Uiso 1 1 calc R . .
C54 C 0.3510(11) -0.0242(11) -0.5896(11) 0.047(4) Uani 1 1 d U . .
H54A H 0.3806 -0.0770 -0.5668 0.056 Uiso 1 1 calc R . .
H54B H 0.3691 -0.0153 -0.6505 0.056 Uiso 1 1 calc R . .
C55 C 0.3907(12) 0.0422(12) -0.5699(13) 0.068(6) Uani 1 1 d U . .
H55A H 0.3486 0.0538 -0.5189 0.102 Uiso 1 1 calc R . .
H55B H 0.3961 0.0916 -0.6154 0.102 Uiso 1 1 calc R . .
H55C H 0.4536 0.0250 -0.5624 0.102 Uiso 1 1 calc R . .
Cl6 Cl -0.2777(6) 0.3724(5) -0.3101(6) 0.144(3) Uani 1 1 d U . .
Cl7 Cl -0.3415(6) 0.5407(5) -0.3134(6) 0.139(3) Uani 1 1 d U . .
Cl8 Cl -0.4748(6) 0.4098(6) -0.2355(5) 0.148(3) Uani 1 1 d U . .
C56 C -0.3688(16) 0.4437(15) -0.3167(17) 0.102(8) Uani 1 1 d U . .
H56 H -0.3823 0.4493 -0.3708 0.123 Uiso 1 1 calc R . .
Cl9 Cl 0.2970(7) 0.4706(6) -0.4635(6) 0.176(4) Uani 1 1 d U . .
Cl10 Cl 0.4146(10) 0.6069(7) -0.4958(6) 0.248(7) Uani 1 1 d U . .
Cl11 Cl 0.3913(12) 0.4832(9) -0.3568(9) 0.283(7) Uani 1 1 d U . .
C57 C 0.324(2) 0.556(2) -0.4376(18) 0.140(7) Uani 1 1 d U . .
H57 H 0.2677 0.5891 -0.4128 0.168 Uiso 1 1 calc R . .

loop_
_atom_site_aniso_label
_atom_site_aniso_U_11
_atom_site_aniso_U_22
_atom_site_aniso_U_33
_atom_site_aniso_U_23
_atom_site_aniso_U_13
_atom_site_aniso_U_12
Pd1 0.0188(6) 0.0297(9) 0.0430(8) -0.0054(7) -0.0133(6) 0.0048(6)
Pd2 0.0187(6) 0.0396(10) 0.0424(8) -0.0119(7) -0.0151(6) 0.0066(6)
Pd3 0.0220(7) 0.0343(10) 0.0322(8) -0.0047(7) -0.0120(6) -0.0015(6)
Pd4 0.0200(6) 0.0293(9) 0.0275(7) -0.0045(6) -0.0112(5) 0.0008(6)
Pd5 0.0230(7) 0.0274(9) 0.0315(8) -0.0050(6) -0.0100(6) 0.0024(6)
P1 0.029(2) 0.030(3) 0.073(4) -0.004(3) -0.014(3) 0.009(2)
P2 0.021(2) 0.060(4) 0.059(3) -0.011(3) -0.008(2) 0.012(2)
P3 0.026(2) 0.042(3) 0.030(2) -0.006(2) -0.011(2) 0.004(2)
P4 0.021(2) 0.023(3) 0.032(2) -0.007(2) -0.0111(18) -0.0012(18)
P5 0.031(2) 0.029(3) 0.034(3) -0.007(2) -0.011(2) 0.001(2)
Cl1 0.030(3) 0.075(5) 0.160(6) 0.020(4) -0.049(3) -0.009(3)
Cl2 0.054(3) 0.072(4) 0.036(3) -0.008(3) -0.016(2) -0.010(3)
Cl3 0.047(3) 0.037(3) 0.082(4) -0.011(3) -0.032(3) 0.012(2)
Cl4 0.028(2) 0.056(4) 0.045(3) 0.006(2) -0.022(2) 0.000(2)
Cl5 0.042(3) 0.036(3) 0.056(3) -0.011(2) -0.016(2) 0.015(2)
O1 0.020(5) 0.033(6) 0.029(6) -0.002(5) -0.002(5) 0.014(4)
O2 0.024(5) 0.019(6) 0.064(8) -0.004(6) -0.010(5) 0.006(4)
O3 0.019(4) 0.044(8) 0.037(5) -0.017(6) -0.017(4) 0.009(5)
O4 0.019(5) 0.054(9) 0.046(5) -0.014(6) -0.019(4) 0.003(5)
O5 0.022(6) 0.040(6) 0.039(5) -0.013(5) -0.013(5) 0.008(5)
O6 0.022(6) 0.039(5) 0.046(6) -0.009(4) -0.022(5) -0.011(5)
O7 0.027(6) 0.026(6) 0.034(6) -0.008(5) -0.014(5) -0.005(5)
O8 0.027(6) 0.032(6) 0.028(6) -0.004(4) -0.015(5) -0.007(5)
O9 0.023(5) 0.011(6) 0.037(5) -0.004(4) -0.012(5) -0.012(4)
O10 0.037(6) 0.020(6) 0.021(5) -0.006(4) -0.006(5) -0.011(5)
N1 0.034(6) 0.014(7) 0.032(8) -0.017(6) -0.014(6) 0.009(5)
N2 0.025(5) 0.011(7) 0.045(7) -0.018(6) -0.012(5) 0.005(5)
N3 0.005(5) 0.035(7) 0.045(5) -0.008(5) -0.005(5) 0.001(6)
N4 0.017(6) 0.032(6) 0.029(6) -0.006(5) -0.012(5) 0.003(5)
N5 0.011(6) 0.037(7) 0.028(6) -0.005(5) -0.009(5) 0.002(5)
C1 0.026(7) 0.020(7) 0.050(11) -0.024(8) -0.015(8) 0.001(5)
C2 0.023(7) 0.020(8) 0.063(12) -0.020(8) -0.019(8) 0.001(5)
C3 0.030(8) 0.034(10) 0.079(14) -0.010(10) -0.030(10) -0.001(6)
C4 0.027(8) 0.044(11) 0.059(12) 0.006(10) -0.029(9) -0.013(6)
C5 0.028(7) 0.038(10) 0.058(12) -0.006(9) -0.018(9) -0.005(7)
C6 0.024(6) 0.032(12) 0.057(8) -0.030(10) -0.019(5) 0.006(7)
C7 0.024(7) 0.011(10) 0.050(7) -0.006(8) -0.022(6) 0.005(7)
C8 0.028(6) 0.017(8) 0.048(6) -0.007(6) -0.014(5) -0.012(6)
C9 0.028(6) 0.017(8) 0.048(6) -0.007(6) -0.014(5) -0.012(6)
C10 0.040(8) 0.039(12) 0.032(8) -0.001(9) -0.017(6) 0.017(9)
C11 0.008(7) 0.034(7) 0.041(6) -0.010(6) -0.008(7) 0.004(7)
C12 0.025(9) 0.036(7) 0.048(7) -0.010(6) -0.018(8) -0.004(8)
C13 0.034(9) 0.036(7) 0.046(9) -0.004(7) -0.024(9) -0.001(8)
C14 0.035(10) 0.031(8) 0.056(9) -0.008(6) -0.019(9) -0.002(8)
C15 0.023(8) 0.037(7) 0.047(8) -0.022(6) -0.017(8) 0.008(8)
C16 0.031(9) 0.023(8) 0.040(10) -0.010(6) -0.018(7) -0.004(6)
C17 0.011(7) 0.027(8) 0.038(9) -0.007(6) -0.008(6) 0.004(6)
C18 0.019(7) 0.035(9) 0.011(8) -0.007(6) 0.001(6) -0.005(6)
C19 0.017(7) 0.023(9) 0.031(9) -0.008(6) -0.011(6) 0.012(6)
C20 0.017(5) 0.028(6) 0.030(5) -0.008(4) -0.008(4) -0.005(4)
C21 0.017(5) 0.028(6) 0.030(5) -0.008(4) -0.008(4) -0.005(4)
C22 0.025(8) 0.019(9) 0.028(6) -0.005(6) -0.011(6) -0.007(6)
C23 0.025(8) 0.020(9) 0.037(7) -0.007(6) -0.014(7) -0.004(6)
C24 0.028(6) 0.012(6) 0.036(6) -0.006(5) -0.009(5) -0.011(4)
C25 0.028(6) 0.012(6) 0.036(6) -0.006(5) -0.009(5) -0.011(4)
C26 0.102(18) 0.056(14) 0.129(19) -0.041(16) 0.035(16) -0.028(15)
C27 0.19(4) 0.20(4) 0.19(3) -0.16(3) -0.03(3) 0.03(3)
C28 0.036(7) 0.031(11) 0.079(14) 0.007(9) -0.026(8) -0.009(7)
C29 0.044(11) 0.021(11) 0.101(18) -0.008(10) 0.013(11) -0.002(8)
C30 0.075(15) 0.064(16) 0.134(17) 0.039(11) -0.076(16) -0.025(13)
C31 0.13(2) 0.12(2) 0.097(15) 0.044(14) -0.081(19) -0.071(19)
C32 0.033(11) 0.149(16) 0.122(18) -0.051(18) -0.052(13) -0.005(13)
C33 0.11(2) 0.124(15) 0.33(5) -0.13(3) -0.12(3) 0.03(2)
C34 0.019(7) 0.083(16) 0.071(8) -0.024(10) 0.007(7) -0.006(10)
C35 0.019(8) 0.11(2) 0.088(14) -0.056(15) -0.002(8) 0.007(11)
C36 0.034(11) 0.055(11) 0.23(3) 0.048(14) -0.008(17) 0.000(9)
C37 0.11(2) 0.069(10) 0.29(4) -0.10(2) -0.14(3) 0.074(15)
C38 0.037(8) 0.051(11) 0.038(8) -0.018(8) -0.009(7) -0.014(8)
C39 0.026(8) 0.10(2) 0.066(15) -0.018(14) 0.005(9) 0.006(10)
C40 0.033(10) 0.048(9) 0.052(10) -0.022(9) 0.007(9) -0.006(7)
C41 0.052(13) 0.11(2) 0.088(14) -0.071(15) -0.022(13) 0.012(13)
C42 0.024(7) 0.082(14) 0.023(9) -0.011(10) -0.010(7) 0.003(8)
C43 0.030(10) 0.085(15) 0.069(14) -0.028(13) -0.035(10) 0.010(9)
C44 0.026(7) 0.022(9) 0.046(10) -0.012(8) -0.016(6) -0.005(6)
C45 0.049(11) 0.15(2) 0.13(2) -0.102(19) -0.060(14) 0.056(14)
C46 0.020(8) 0.058(14) 0.037(9) -0.016(9) -0.015(7) -0.001(7)
C47 0.035(9) 0.043(13) 0.048(11) -0.010(10) -0.019(8) 0.019(8)
C48 0.015(7) 0.044(9) 0.042(7) -0.011(7) -0.012(6) -0.009(7)
C49 0.035(10) 0.047(11) 0.066(13) 0.008(9) -0.014(10) -0.028(9)
C50 0.079(13) 0.058(11) 0.046(10) -0.020(10) -0.014(11) -0.015(11)
C51 0.050(13) 0.16(3) 0.071(12) -0.080(16) -0.015(11) 0.006(14)
C52 0.040(8) 0.061(10) 0.033(8) -0.012(8) -0.024(8) 0.018(9)
C53 0.033(8) 0.054(14) 0.043(11) -0.007(10) -0.019(8) -0.005(8)
C54 0.028(7) 0.060(14) 0.041(10) -0.004(10) -0.002(6) 0.006(7)
C55 0.028(10) 0.057(17) 0.106(18) -0.007(13) -0.004(11) -0.016(9)
Cl6 0.109(6) 0.136(7) 0.201(9) -0.041(7) -0.080(6) 0.046(5)
Cl7 0.128(7) 0.097(6) 0.218(9) -0.031(6) -0.092(7) -0.012(5)
Cl8 0.111(6) 0.154(8) 0.143(7) -0.022(6) 0.014(5) -0.034(5)
C56 0.073(14) 0.084(15) 0.13(2) -0.036(18) -0.005(11) 0.014(9)
Cl9 0.183(9) 0.128(8) 0.170(8) -0.064(7) 0.065(6) -0.063(6)
Cl10 0.318(15) 0.220(11) 0.165(8) -0.111(7) 0.106(9) -0.179(11)
Cl11 0.342(19) 0.278(15) 0.234(12) -0.112(9) -0.097(12) 0.145(14)
C57 0.10(2) 0.21(3) 0.13(2) -0.089(16) 0.006(12) -0.044(16)

loop_
_atom_type_symbol
_atom_type_description
_atom_type_scat_dispersion_real
_atom_type_scat_dispersion_imag
_atom_type_scat_source
C C 0.0033 0.0016 'International Tables Vol C Tables 4.2.6.8 and 6.1.1.4'
H H 0.0000 0.0000 'International Tables Vol C Tables 4.2.6.8 and 6.1.1.4'
N N 0.0061 0.0033 'International Tables Vol C Tables 4.2.6.8 and 6.1.1.4'
O O 0.0106 0.0060 'International Tables Vol C Tables 4.2.6.8 and 6.1.1.4'
P P 0.1023 0.0942 'International Tables Vol C Tables 4.2.6.8 and 6.1.1.4'
Cl Cl 0.1484 0.1585 'International Tables Vol C Tables 4.2.6.8 and 6.1.1.4'
Pd Pd -0.9988 1.0072 'International Tables Vol C Tables 4.2.6.8 and 6.1.1.4'

loop_
_geom_angle_atom_site_label_1
_geom_angle_atom_site_label_2
_geom_angle_atom_site_label_3
_geom_angle
_geom_angle_site_symmetry_1
_geom_angle_site_symmetry_3
_geom_angle_publ_flag
O2 Pd1 N2 175.3(5) . . ?
O2 Pd1 O1 83.7(4) . . ?
N2 Pd1 O1 94.4(4) . . ?
O2 Pd1 P1 90.3(3) . . ?
N2 Pd1 P1 91.7(4) . . ?
O1 Pd1 P1 174.0(3) . . ?
O4 Pd2 N3 173.6(5) . . ?
O4 Pd2 O3 83.1(4) . . ?
N3 Pd2 O3 96.1(4) . . ?
O4 Pd2 P2 87.2(3) . . ?
N3 Pd2 P2 93.1(3) . . ?
O3 Pd2 P2 169.8(3) . . ?
N4 Pd3 O6 174.1(5) . . ?
N4 Pd3 O5 92.5(5) . . ?
O6 Pd3 O5 83.5(4) . . ?
N4 Pd3 P3 95.4(4) . . ?
O6 Pd3 P3 88.6(3) . . ?
O5 Pd3 P3 172.1(4) . . ?
O8 Pd4 N5 175.8(4) . . ?
O8 Pd4 O7 82.3(4) . . ?
N5 Pd4 O7 93.7(4) . . ?
O8 Pd4 P4 89.7(3) . . ?
N5 Pd4 P4 94.5(4) . . ?
O7 Pd4 P4 167.5(3) . . ?
O10 Pd5 N1 175.8(4) . 2 ?
O10 Pd5 O9 83.9(4) . . ?
N1 Pd5 O9 91.9(4) 2 . ?
O10 Pd5 P5 93.1(3) . . ?
N1 Pd5 P5 91.1(4) 2 . ?
O9 Pd5 P5 175.2(3) . . ?
C26 P1 C30 105.1(14) . . ?
C26 P1 C28 107.6(11) . . ?
C30 P1 C28 103.7(10) . . ?
C26 P1 Pd1 114.4(9) . . ?
C30 P1 Pd1 109.3(8) . . ?
C28 P1 Pd1 115.8(6) . . ?
C34 P2 C36 108.4(12) . . ?
C34 P2 C32 105.0(10) . . ?
C36 P2 C32 105.0(13) . . ?
C34 P2 Pd2 119.6(6) . . ?
C36 P2 Pd2 111.2(7) . . ?
C32 P2 Pd2 106.6(7) . . ?
C42 P3 C38 103.8(8) . . ?
C42 P3 C40 105.6(8) . . ?
C38 P3 C40 105.9(8) . . ?
C42 P3 Pd3 114.2(5) . . ?
C38 P3 Pd3 109.8(5) . . ?
C40 P3 Pd3 116.5(6) . . ?
C44 P4 C48 109.1(8) . . ?
C44 P4 C46 102.6(7) . . ?
C48 P4 C46 106.1(7) . . ?
C44 P4 Pd4 108.4(5) . . ?
C48 P4 Pd4 110.5(5) . . ?
C46 P4 Pd4 119.7(6) . . ?
C50 P5 C52 107.2(9) . . ?
C50 P5 C54 106.9(9) . . ?
C52 P5 C54 101.3(8) . . ?
C50 P5 Pd5 115.8(6) . . ?
C52 P5 Pd5 114.5(6) . . ?
C54 P5 Pd5 109.9(6) . . ?
C1 O1 Pd1 109.5(10) . . ?
C2 O2 Pd1 108.8(9) . . ?
C6 O3 Pd2 106.9(9) . . ?
C7 O4 Pd2 109.6(9) . . ?
C11 O5 Pd3 108.0(10) . . ?
C12 O6 Pd3 111.0(11) . . ?
C16 O7 Pd4 108.2(9) . . ?
C17 O8 Pd4 108.6(9) . . ?
C21 O9 Pd5 109.3(9) . . ?
C22 O10 Pd5 111.6(9) . . ?
C1 N1 C5 119.7(13) . . ?
C1 N1 Pd5 121.1(10) . 2 ?
C5 N1 Pd5 118.5(11) . 2 ?
C6 N2 C10 121.9(13) . . ?
C6 N2 Pd1 121.4(10) . . ?
C10 N2 Pd1 116.5(10) . . ?
C11 N3 C15 120.2(14) . . ?
C11 N3 Pd2 121.6(11) . . ?
C15 N3 Pd2 117.4(11) . . ?
C16 N4 C20 116.5(13) . . ?
C16 N4 Pd3 123.3(10) . . ?
C20 N4 Pd3 119.5(9) . . ?
C21 N5 C25 122.9(14) . . ?
C21 N5 Pd4 119.2(10) . . ?
C25 N5 Pd4 117.0(10) . . ?
N1 C1 O1 121.1(15) . . ?
N1 C1 C2 122.0(14) . . ?
O1 C1 C2 116.8(14) . . ?
O2 C2 C3 118.2(15) . . ?
O2 C2 C1 121.2(13) . . ?
C3 C2 C1 120.6(15) . . ?
C4 C3 C2 113.4(16) . . ?
C4 C3 H3 123.3 . . ?
C2 C3 H3 123.3 . . ?
C3 C4 C5 126.9(15) . . ?
C3 C4 Cl1 119.0(13) . . ?
C5 C4 Cl1 114.0(13) . . ?
N1 C5 C4 117.0(15) . . ?
N1 C5 H5 121.5 . . ?
C4 C5 H5 121.5 . . ?
O3 C6 N2 122.3(13) . . ?
O3 C6 C7 120.0(14) . . ?
N2 C6 C7 117.7(15) . . ?
O4 C7 C8 127.0(13) . . ?
O4 C7 C6 115.7(14) . . ?
C8 C7 C6 117.3(15) . . ?
C7 C8 C9 123.5(15) . . ?
C7 C8 H8 118.3 . . ?
C9 C8 H8 118.3 . . ?
C8 C9 C10 119.0(15) . . ?
C8 C9 Cl2 123.1(12) . . ?
C10 C9 Cl2 117.9(13) . . ?
N2 C10 C9 120.3(15) . . ?
N2 C10 H10 119.9 . . ?
C9 C10 H10 119.9 . . ?
O5 C11 N3 120.9(15) . . ?
O5 C11 C12 118.6(15) . . ?
N3 C11 C12 120.4(16) . . ?
O6 C12 C13 124.3(16) . . ?
O6 C12 C11 118.0(16) . . ?
C13 C12 C11 117.5(16) . . ?
C12 C13 C14 119.5(17) . . ?
C12 C13 H13 120.3 . . ?
C14 C13 H13 120.3 . . ?
C15 C14 C13 121.3(17) . . ?
C15 C14 Cl3 118.7(14) . . ?
C13 C14 Cl3 120.0(14) . . ?
C14 C15 N3 120.8(15) . . ?
C14 C15 H15 119.6 . . ?
N3 C15 H15 119.6 . . ?
O7 C16 N4 117.9(14) . . ?
O7 C16 C17 117.6(13) . . ?
N4 C16 C17 124.2(14) . . ?
O8 C17 C18 124.7(14) . . ?
O8 C17 C16 119.6(13) . . ?
C18 C17 C16 115.3(13) . . ?
C19 C18 C17 120.4(15) . . ?
C19 C18 H18 119.8 . . ?
C17 C18 H18 119.8 . . ?
C20 C19 C18 122.1(14) . . ?
C20 C19 Cl4 118.7(11) . . ?
C18 C19 Cl4 119.2(12) . . ?
C19 C20 N4 120.9(13) . . ?
C19 C20 H20 119.5 . . ?
N4 C20 H20 119.5 . . ?
O9 C21 N5 123.0(14) . . ?
O9 C21 C22 117.6(13) . . ?
N5 C21 C22 119.4(14) . . ?
O10 C22 C23 127.3(14) . . ?
O10 C22 C21 116.8(13) . . ?
C23 C22 C21 115.8(14) . . ?
C22 C23 C24 121.0(15) . . ?
C22 C23 H23 119.5 . . ?
C24 C23 H23 119.5 . . ?
C25 C24 C23 122.4(15) . . ?
C25 C24 Cl5 118.2(12) . . ?
C23 C24 Cl5 119.4(12) . . ?
N5 C25 C24 118.4(14) . . ?
N5 C25 H25 120.8 . . ?
C24 C25 H25 120.8 . . ?
C27 C26 P1 119(2) . . ?
C27 C26 H26A 107.5 . . ?
P1 C26 H26A 107.5 . . ?
C27 C26 H26B 107.5 . . ?
P1 C26 H26B 107.5 . . ?
H26A C26 H26B 107.0 . . ?
C26 C27 H27A 109.5 . . ?
C26 C27 H27B 109.5 . . ?
H27A C27 H27B 109.5 . . ?
C26 C27 H27C 109.5 . . ?
H27A C27 H27C 109.5 . . ?
H27B C27 H27C 109.5 . . ?
C29 C28 P1 115.7(12) . . ?
C29 C28 H28A 108.4 . . ?
P1 C28 H28A 108.4 . . ?
C29 C28 H28B 108.4 . . ?
P1 C28 H28B 108.4 . . ?
H28A C28 H28B 107.4 . . ?
C28 C29 H29A 109.5 . . ?
C28 C29 H29B 109.5 . . ?
H29A C29 H29B 109.5 . . ?
C28 C29 H29C 109.5 . . ?
H29A C29 H29C 109.5 . . ?
H29B C29 H29C 109.5 . . ?
C31 C30 P1 117.3(18) . . ?
C31 C30 H30A 108.0 . . ?
P1 C30 H30A 108.0 . . ?
C31 C30 H30B 108.0 . . ?
P1 C30 H30B 108.0 . . ?
H30A C30 H30B 107.2 . . ?
C30 C31 H31A 109.5 . . ?
C30 C31 H31B 109.5 . . ?
H31A C31 H31B 109.5 . . ?
C30 C31 H31C 109.5 . . ?
H31A C31 H31C 109.5 . . ?
H31B C31 H31C 109.5 . . ?
C33 C32 P2 112.6(16) . . ?
C33 C32 H32A 109.1 . . ?
P2 C32 H32A 109.1 . . ?
C33 C32 H32B 109.1 . . ?
P2 C32 H32B 109.1 . . ?
H32A C32 H32B 107.8 . . ?
C32 C33 H33A 109.5 . . ?
C32 C33 H33B 109.5 . . ?
H33A C33 H33B 109.5 . . ?
C32 C33 H33C 109.5 . . ?
H33A C33 H33C 109.5 . . ?
H33B C33 H33C 109.5 . . ?
C35 C34 P2 117.5(14) . . ?
C35 C34 H34A 107.9 . . ?
P2 C34 H34A 107.9 . . ?
C35 C34 H34B 107.9 . . ?
P2 C34 H34B 107.9 . . ?
H34A C34 H34B 107.2 . . ?
C34 C35 H35A 109.5 . . ?
C34 C35 H35B 109.5 . . ?
H35A C35 H35B 109.5 . . ?
C34 C35 H35C 109.5 . . ?
H35A C35 H35C 109.5 . . ?
H35B C35 H35C 109.5 . . ?
C37 C36 P2 120(2) . . ?
C37 C36 H36A 107.3 . . ?
P2 C36 H36A 107.3 . . ?
C37 C36 H36B 107.3 . . ?
P2 C36 H36B 107.3 . . ?
H36A C36 H36B 106.9 . . ?
C36 C37 H37A 109.5 . . ?
C36 C37 H37B 109.5 . . ?
H37A C37 H37B 109.5 . . ?
C36 C37 H37C 109.5 . . ?
H37A C37 H37C 109.5 . . ?
H37B C37 H37C 109.5 . . ?
C39 C38 P3 112.3(13) . . ?
C39 C38 H38A 109.1 . . ?
P3 C38 H38A 109.1 . . ?
C39 C38 H38B 109.1 . . ?
P3 C38 H38B 109.1 . . ?
H38A C38 H38B 107.9 . . ?
C38 C39 H39A 109.5 . . ?
C38 C39 H39B 109.5 . . ?
H39A C39 H39B 109.5 . . ?
C38 C39 H39C 109.5 . . ?
H39A C39 H39C 109.5 . . ?
H39B C39 H39C 109.5 . . ?
C41 C40 P3 113.2(14) . . ?
C41 C40 H40A 108.9 . . ?
P3 C40 H40A 108.9 . . ?
C41 C40 H40B 108.9 . . ?
P3 C40 H40B 108.9 . . ?
H40A C40 H40B 107.7 . . ?
C40 C41 H41A 109.5 . . ?
C40 C41 H41B 109.5 . . ?
H41A C41 H41B 109.5 . . ?
C40 C41 H41C 109.5 . . ?
H41A C41 H41C 109.5 . . ?
H41B C41 H41C 109.5 . . ?
C43 C42 P3 114.2(11) . . ?
C43 C42 H42A 108.7 . . ?
P3 C42 H42A 108.7 . . ?
C43 C42 H42B 108.7 . . ?
P3 C42 H42B 108.7 . . ?
H42A C42 H42B 107.6 . . ?
C42 C43 H43A 109.5 . . ?
C42 C43 H43B 109.5 . . ?
H43A C43 H43B 109.5 . . ?
C42 C43 H43C 109.5 . . ?
H43A C43 H43C 109.5 . . ?
H43B C43 H43C 109.5 . . ?
C45 C44 P4 115.7(11) . . ?
C45 C44 H44A 108.4 . . ?
P4 C44 H44A 108.4 . . ?
C45 C44 H44B 108.4 . . ?
P4 C44 H44B 108.4 . . ?
H44A C44 H44B 107.4 . . ?
C44 C45 H45A 109.5 . . ?
C44 C45 H45B 109.5 . . ?
H45A C45 H45B 109.5 . . ?
C44 C45 H45C 109.5 . . ?
H45A C45 H45C 109.5 . . ?
H45B C45 H45C 109.5 . . ?
C47 C46 P4 114.2(11) . . ?
C47 C46 H46A 108.7 . . ?
P4 C46 H46A 108.7 . . ?
C47 C46 H46B 108.7 . . ?
P4 C46 H46B 108.7 . . ?
H46A C46 H46B 107.6 . . ?
C46 C47 H47A 109.5 . . ?
C46 C47 H47B 109.5 . . ?
H47A C47 H47B 109.5 . . ?
C46 C47 H47C 109.5 . . ?
H47A C47 H47C 109.5 . . ?
H47B C47 H47C 109.5 . . ?
C49 C48 P4 117.2(11) . . ?
C49 C48 H48A 108.0 . . ?
P4 C48 H48A 108.0 . . ?
C49 C48 H48B 108.0 . . ?
P4 C48 H48B 108.0 . . ?
H48A C48 H48B 107.2 . . ?
C48 C49 H49A 109.5 . . ?
C48 C49 H49B 109.5 . . ?
H49A C49 H49B 109.5 . . ?
C48 C49 H49C 109.5 . . ?
H49A C49 H49C 109.5 . . ?
H49B C49 H49C 109.5 . . ?
C51 C50 P5 117.3(14) . . ?
C51 C50 H50A 108.0 . . ?
P5 C50 H50A 108.0 . . ?
C51 C50 H50B 108.0 . . ?
P5 C50 H50B 108.0 . . ?
H50A C50 H50B 107.2 . . ?
C50 C51 H51A 109.5 . . ?
C50 C51 H51B 109.5 . . ?
H51A C51 H51B 109.5 . . ?
C50 C51 H51C 109.5 . . ?
H51A C51 H51C 109.5 . . ?
H51B C51 H51C 109.5 . . ?
C53 C52 P5 114.7(13) . . ?
C53 C52 H52A 108.6 . . ?
P5 C52 H52A 108.6 . . ?
C53 C52 H52B 108.6 . . ?
P5 C52 H52B 108.6 . . ?
H52A C52 H52B 107.6 . . ?
C52 C53 H53A 109.5 . . ?
C52 C53 H53B 109.5 . . ?
H53A C53 H53B 109.5 . . ?
C52 C53 H53C 109.5 . . ?
H53A C53 H53C 109.5 . . ?
H53B C53 H53C 109.5 . . ?
C55 C54 P5 115.1(12) . . ?
C55 C54 H54A 108.5 . . ?
P5 C54 H54A 108.5 . . ?
C55 C54 H54B 108.5 . . ?
P5 C54 H54B 108.5 . . ?
H54A C54 H54B 107.5 . . ?
C54 C55 H55A 109.5 . . ?
C54 C55 H55B 109.5 . . ?
H55A C55 H55B 109.5 . . ?
C54 C55 H55C 109.5 . . ?
H55A C55 H55C 109.5 . . ?
H55B C55 H55C 109.5 . . ?
Cl6 C56 Cl7 113.2(15) . . ?
Cl6 C56 Cl8 110.7(15) . . ?
Cl7 C56 Cl8 109.0(13) . . ?
Cl6 C56 H56 107.9 . . ?
Cl7 C56 H56 107.9 . . ?
Cl8 C56 H56 107.9 . . ?
Cl10 C57 Cl9 118.4(17) . . ?
Cl10 C57 Cl11 95.6(16) . . ?
Cl9 C57 Cl11 90.7(17) . . ?
Cl10 C57 H57 115.8 . . ?
Cl9 C57 H57 115.8 . . ?
Cl11 C57 H57 115.8 . . ?

loop_
_geom_bond_atom_site_label_1
_geom_bond_atom_site_label_2
_geom_bond_distance
_geom_bond_site_symmetry_2
_geom_bond_publ_flag
Pd1 O2 2.022(10) . ?
Pd1 N2 2.044(11) . ?
Pd1 O1 2.093(11) . ?
Pd1 P1 2.211(5) . ?
Pd2 O4 1.978(10) . ?
Pd2 N3 2.020(13) . ?
Pd2 O3 2.109(9) . ?
Pd2 P2 2.231(4) . ?
Pd3 N4 1.984(13) . ?
Pd3 O6 2.000(11) . ?
Pd3 O5 2.073(10) . ?
Pd3 P3 2.221(4) . ?
Pd4 O8 2.026(10) . ?
Pd4 N5 2.036(12) . ?
Pd4 O7 2.105(9) . ?
Pd4 P4 2.225(4) . ?
Pd5 O10 1.980(10) . ?
Pd5 N1 1.999(12) 2 ?
Pd5 O9 2.070(9) . ?
Pd5 P5 2.226(5) . ?
P1 C26 1.74(2) . ?
P1 C30 1.77(2) . ?
P1 C28 1.826(16) . ?
P2 C34 1.791(19) . ?
P2 C36 1.80(2) . ?
P2 C32 1.88(2) . ?
P3 C42 1.804(15) . ?
P3 C38 1.812(16) . ?
P3 C40 1.844(17) . ?
P4 C44 1.793(14) . ?
P4 C48 1.825(16) . ?
P4 C46 1.847(14) . ?
P5 C50 1.736(17) . ?
P5 C52 1.790(16) . ?
P5 C54 1.866(16) . ?
Cl1 C4 1.790(15) . ?
Cl2 C9 1.721(16) . ?
Cl3 C14 1.741(18) . ?
Cl4 C19 1.765(14) . ?
Cl5 C24 1.773(16) . ?
O1 C1 1.318(16) . ?
O2 C2 1.334(17) . ?
O3 C6 1.268(17) . ?
O4 C7 1.343(17) . ?
O5 C11 1.324(18) . ?
O6 C12 1.307(18) . ?
O7 C16 1.309(16) . ?
O8 C17 1.326(16) . ?
O9 C21 1.304(16) . ?
O10 C22 1.323(16) . ?
N1 C1 1.300(18) . ?
N1 C5 1.411(18) . ?
N1 Pd5 1.999(12) 2 ?
N2 C6 1.354(18) . ?
N2 C10 1.377(18) . ?
N3 C11 1.366(18) . ?
N3 C15 1.377(19) . ?
N4 C16 1.351(18) . ?
N4 C20 1.415(17) . ?
N5 C21 1.349(17) . ?
N5 C25 1.350(17) . ?
C1 C2 1.46(2) . ?
C2 C3 1.427(19) . ?
C3 C4 1.35(2) . ?
C3 H3 0.9500 . ?
C4 C5 1.42(2) . ?
C5 H5 0.9500 . ?
C6 C7 1.489(19) . ?
C7 C8 1.35(2) . ?
C8 C9 1.357(19) . ?
C8 H8 0.9500 . ?
C9 C10 1.389(19) . ?
C10 H10 0.9500 . ?
C11 C12 1.46(2) . ?
C12 C13 1.39(2) . ?
C13 C14 1.41(2) . ?
C13 H13 0.9500 . ?
C14 C15 1.36(2) . ?
C15 H15 0.9500 . ?
C16 C17 1.46(2) . ?
C17 C18 1.389(18) . ?
C18 C19 1.377(19) . ?
C18 H18 0.9500 . ?
C19 C20 1.361(19) . ?
C20 H20 0.9500 . ?
C21 C22 1.51(2) . ?
C22 C23 1.360(19) . ?
C23 C24 1.392(19) . ?
C23 H23 0.9500 . ?
C24 C25 1.37(2) . ?
C25 H25 0.9500 . ?
C26 C27 1.38(4) . ?
C26 H26A 0.9900 . ?
C26 H26B 0.9900 . ?
C27 H27A 0.9800 . ?
C27 H27B 0.9800 . ?
C27 H27C 0.9800 . ?
C28 C29 1.54(2) . ?
C28 H28A 0.9900 . ?
C28 H28B 0.9900 . ?
C29 H29A 0.9800 . ?
C29 H29B 0.9800 . ?
C29 H29C 0.9800 . ?
C30 C31 1.43(3) . ?
C30 H30A 0.9900 . ?
C30 H30B 0.9900 . ?
C31 H31A 0.9800 . ?
C31 H31B 0.9800 . ?
C31 H31C 0.9800 . ?
C32 C33 1.49(3) . ?
C32 H32A 0.9900 . ?
C32 H32B 0.9900 . ?
C33 H33A 0.9800 . ?
C33 H33B 0.9800 . ?
C33 H33C 0.9800 . ?
C34 C35 1.57(2) . ?
C34 H34A 0.9900 . ?
C34 H34B 0.9900 . ?
C35 H35A 0.9800 . ?
C35 H35B 0.9800 . ?
C35 H35C 0.9800 . ?
C36 C37 1.29(3) . ?
C36 H36A 0.9900 . ?
C36 H36B 0.9900 . ?
C37 H37A 0.9800 . ?
C37 H37B 0.9800 . ?
C37 H37C 0.9800 . ?
C38 C39 1.56(2) . ?
C38 H38A 0.9900 . ?
C38 H38B 0.9900 . ?
C39 H39A 0.9800 . ?
C39 H39B 0.9800 . ?
C39 H39C 0.9800 . ?
C40 C41 1.50(2) . ?
C40 H40A 0.9900 . ?
C40 H40B 0.9900 . ?
C41 H41A 0.9800 . ?
C41 H41B 0.9800 . ?
C41 H41C 0.9800 . ?
C42 C43 1.51(2) . ?
C42 H42A 0.9900 . ?
C42 H42B 0.9900 . ?
C43 H43A 0.9800 . ?
C43 H43B 0.9800 . ?
C43 H43C 0.9800 . ?
C44 C45 1.51(2) . ?
C44 H44A 0.9900 . ?
C44 H44B 0.9900 . ?
C45 H45A 0.9800 . ?
C45 H45B 0.9800 . ?
C45 H45C 0.9800 . ?
C46 C47 1.529(19) . ?
C46 H46A 0.9900 . ?
C46 H46B 0.9900 . ?
C47 H47A 0.9800 . ?
C47 H47B 0.9800 . ?
C47 H47C 0.9800 . ?
C48 C49 1.58(2) . ?
C48 H48A 0.9900 . ?
C48 H48B 0.9900 . ?
C49 H49A 0.9800 . ?
C49 H49B 0.9800 . ?
C49 H49C 0.9800 . ?
C50 C51 1.64(2) . ?
C50 H50A 0.9900 . ?
C50 H50B 0.9900 . ?
C51 H51A 0.9800 . ?
C51 H51B 0.9800 . ?
C51 H51C 0.9800 . ?
C52 C53 1.515(19) . ?
C52 H52A 0.9900 . ?
C52 H52B 0.9900 . ?
C53 H53A 0.9800 . ?
C53 H53B 0.9800 . ?
C53 H53C 0.9800 . ?
C54 C55 1.48(2) . ?
C54 H54A 0.9900 . ?
C54 H54B 0.9900 . ?
C55 H55A 0.9800 . ?
C55 H55B 0.9800 . ?
C55 H55C 0.9800 . ?
Cl6 C56 1.72(2) . ?
Cl7 C56 1.75(3) . ?
Cl8 C56 1.79(2) . ?
C56 H56 1.0000 . ?
Cl9 C57 1.74(3) . ?
Cl10 C57 1.59(3) . ?
Cl11 C57 2.04(3) . ?
C57 H57 1.0000 . ?

loop_
_geom_torsion_atom_site_label_1
_geom_torsion_atom_site_label_2
_geom_torsion_atom_site_label_3
_geom_torsion_atom_site_label_4
_geom_torsion
_geom_torsion_site_symmetry_1
_geom_torsion_site_symmetry_2
_geom_torsion_site_symmetry_3
_geom_torsion_site_symmetry_4
_geom_torsion_publ_flag
O2 Pd1 P1 C26 77.5(12) . . . . ?
N2 Pd1 P1 C26 -98.2(12) . . . . ?
O1 Pd1 P1 C26 80(3) . . . . ?
O2 Pd1 P1 C30 -40.0(10) . . . . ?
N2 Pd1 P1 C30 144.3(10) . . . . ?
O1 Pd1 P1 C30 -37(3) . . . . ?
O2 Pd1 P1 C28 -156.5(8) . . . . ?
N2 Pd1 P1 C28 27.8(8) . . . . ?
O1 Pd1 P1 C28 -154(3) . . . . ?
O4 Pd2 P2 C34 -179.2(9) . . . . ?
N3 Pd2 P2 C34 -5.5(9) . . . . ?
O3 Pd2 P2 C34 -160.4(19) . . . . ?
O4 Pd2 P2 C36 53.4(13) . . . . ?
N3 Pd2 P2 C36 -133.0(13) . . . . ?
O3 Pd2 P2 C36 72(2) . . . . ?
O4 Pd2 P2 C32 -60.5(9) . . . . ?
N3 Pd2 P2 C32 113.1(10) . . . . ?
O3 Pd2 P2 C32 -42(2) . . . . ?
N4 Pd3 P3 C42 101.6(8) . . . . ?
O6 Pd3 P3 C42 -74.0(7) . . . . ?
O5 Pd3 P3 C42 -77(2) . . . . ?
N4 Pd3 P3 C38 -142.3(7) . . . . ?
O6 Pd3 P3 C38 42.1(7) . . . . ?
O5 Pd3 P3 C38 39(2) . . . . ?
N4 Pd3 P3 C40 -21.9(7) . . . . ?
O6 Pd3 P3 C40 162.5(7) . . . . ?
O5 Pd3 P3 C40 159(2) . . . . ?
O8 Pd4 P4 C44 -77.6(6) . . . . ?
N5 Pd4 P4 C44 103.1(7) . . . . ?
O7 Pd4 P4 C44 -27.8(15) . . . . ?
O8 Pd4 P4 C48 41.9(6) . . . . ?
N5 Pd4 P4 C48 -137.4(6) . . . . ?
O7 Pd4 P4 C48 91.7(14) . . . . ?
O8 Pd4 P4 C46 165.4(6) . . . . ?
N5 Pd4 P4 C46 -13.9(7) . . . . ?
O7 Pd4 P4 C46 -144.8(14) . . . . ?
O10 Pd5 P5 C50 -127.3(8) . . . . ?
N1 Pd5 P5 C50 53.4(9) 2 . . . ?
O9 Pd5 P5 C50 -178(100) . . . . ?
O10 Pd5 P5 C52 -1.7(7) . . . . ?
N1 Pd5 P5 C52 179.0(7) 2 . . . ?
O9 Pd5 P5 C52 -53(4) . . . . ?
O10 Pd5 P5 C54 111.5(7) . . . . ?
N1 Pd5 P5 C54 -67.8(7) 2 . . . ?
O9 Pd5 P5 C54 60(4) . . . . ?
O2 Pd1 O1 C1 -0.5(10) . . . . ?
N2 Pd1 O1 C1 175.2(10) . . . . ?
P1 Pd1 O1 C1 -3(4) . . . . ?
N2 Pd1 O2 C2 -65(6) . . . . ?
O1 Pd1 O2 C2 0.2(10) . . . . ?
P1 Pd1 O2 C2 180.0(10) . . . . ?
O4 Pd2 O3 C6 15.5(10) . . . . ?
N3 Pd2 O3 C6 -158.2(10) . . . . ?
P2 Pd2 O3 C6 -3(3) . . . . ?
N3 Pd2 O4 C7 64(4) . . . . ?
O3 Pd2 O4 C7 -19.2(9) . . . . ?
P2 Pd2 O4 C7 157.5(9) . . . . ?
N4 Pd3 O5 C11 -168.8(9) . . . . ?
O6 Pd3 O5 C11 6.8(8) . . . . ?
P3 Pd3 O5 C11 10(3) . . . . ?
N4 Pd3 O6 C12 40(4) . . . . ?
O5 Pd3 O6 C12 -8.8(9) . . . . ?
P3 Pd3 O6 C12 171.7(9) . . . . ?
O8 Pd4 O7 C16 15.1(9) . . . . ?
N5 Pd4 O7 C16 -166.3(10) . . . . ?
P4 Pd4 O7 C16 -35.3(19) . . . . ?
N5 Pd4 O8 C17 -36(6) . . . . ?
O7 Pd4 O8 C17 -16.7(9) . . . . ?
P4 Pd4 O8 C17 153.7(9) . . . . ?
O10 Pd5 O9 C21 5.6(9) . . . . ?
N1 Pd5 O9 C21 -174.9(9) 2 . . . ?
P5 Pd5 O9 C21 57(4) . . . . ?
N1 Pd5 O10 C22 -14(7) 2 . . . ?
O9 Pd5 O10 C22 -7.7(8) . . . . ?
P5 Pd5 O10 C22 176.0(8) . . . . ?
O2 Pd1 N2 C6 163(5) . . . . ?
O1 Pd1 N2 C6 98.7(12) . . . . ?
P1 Pd1 N2 C6 -81.5(11) . . . . ?
O2 Pd1 N2 C10 -22(6) . . . . ?
O1 Pd1 N2 C10 -86.7(11) . . . . ?
P1 Pd1 N2 C10 93.1(11) . . . . ?
O4 Pd2 N3 C11 161(3) . . . . ?
O3 Pd2 N3 C11 -116.1(10) . . . . ?
P2 Pd2 N3 C11 68.2(10) . . . . ?
O4 Pd2 N3 C15 -9(4) . . . . ?
O3 Pd2 N3 C15 74.2(10) . . . . ?
P2 Pd2 N3 C15 -101.4(10) . . . . ?
O6 Pd3 N4 C16 72(4) . . . . ?
O5 Pd3 N4 C16 120.0(12) . . . . ?
P3 Pd3 N4 C16 -59.9(12) . . . . ?
O6 Pd3 N4 C20 -98(4) . . . . ?
O5 Pd3 N4 C20 -49.7(10) . . . . ?
P3 Pd3 N4 C20 130.4(10) . . . . ?
O8 Pd4 N5 C21 124(6) . . . . ?
O7 Pd4 N5 C21 105.2(10) . . . . ?
P4 Pd4 N5 C21 -65.4(10) . . . . ?
O8 Pd4 N5 C25 -45(6) . . . . ?
O7 Pd4 N5 C25 -64.4(10) . . . . ?
P4 Pd4 N5 C25 125.0(10) . . . . ?
C5 N1 C1 O1 176.2(14) . . . . ?
Pd5 N1 C1 O1 -13(2) 2 . . . ?
C5 N1 C1 C2 -6(2) . . . . ?
Pd5 N1 C1 C2 163.9(11) 2 . . . ?
Pd1 O1 C1 N1 178.1(11) . . . . ?
Pd1 O1 C1 C2 0.7(16) . . . . ?
Pd1 O2 C2 C3 -179.7(12) . . . . ?
Pd1 O2 C2 C1 0.1(18) . . . . ?
N1 C1 C2 O2 -178.0(14) . . . . ?
O1 C1 C2 O2 -1(2) . . . . ?
N1 C1 C2 C3 2(2) . . . . ?
O1 C1 C2 C3 179.3(15) . . . . ?
O2 C2 C3 C4 -177.0(15) . . . . ?
C1 C2 C3 C4 3(2) . . . . ?
C2 C3 C4 C5 -4(3) . . . . ?
C2 C3 C4 Cl1 178.2(13) . . . . ?
C1 N1 C5 C4 6(2) . . . . ?
Pd5 N1 C5 C4 -164.7(12) 2 . . . ?
C3 C4 C5 N1 -1(3) . . . . ?
Cl1 C4 C5 N1 177.5(11) . . . . ?
Pd2 O3 C6 N2 170.0(12) . . . . ?
Pd2 O3 C6 C7 -9.1(17) . . . . ?
C10 N2 C6 O3 -173.3(15) . . . . ?
Pd1 N2 C6 O3 1(2) . . . . ?
C10 N2 C6 C7 6(2) . . . . ?
Pd1 N2 C6 C7 -179.8(10) . . . . ?
Pd2 O4 C7 C8 -159.3(14) . . . . ?
Pd2 O4 C7 C6 20.0(15) . . . . ?
O3 C6 C7 O4 -7(2) . . . . ?
N2 C6 C7 O4 173.9(13) . . . . ?
O3 C6 C7 C8 172.4(14) . . . . ?
N2 C6 C7 C8 -7(2) . . . . ?
O4 C7 C8 C9 -178.0(15) . . . . ?
C6 C7 C8 C9 3(2) . . . . ?
C7 C8 C9 C10 2(2) . . . . ?
C7 C8 C9 Cl2 -178.0(13) . . . . ?
C6 N2 C10 C9 -1(2) . . . . ?
Pd1 N2 C10 C9 -175.4(12) . . . . ?
C8 C9 C10 N2 -4(2) . . . . ?
Cl2 C9 C10 N2 176.8(12) . . . . ?
Pd3 O5 C11 N3 173.1(10) . . . . ?
Pd3 O5 C11 C12 -4.0(15) . . . . ?
C15 N3 C11 O5 -174.2(12) . . . . ?
Pd2 N3 C11 O5 16.4(17) . . . . ?
C15 N3 C11 C12 2.7(19) . . . . ?
Pd2 N3 C11 C12 -166.6(10) . . . . ?
Pd3 O6 C12 C13 -165.0(12) . . . . ?
Pd3 O6 C12 C11 9.2(16) . . . . ?
O5 C11 C12 O6 -4(2) . . . . ?
N3 C11 C12 O6 179.4(12) . . . . ?
O5 C11 C12 C13 171.1(12) . . . . ?
N3 C11 C12 C13 -6(2) . . . . ?
O6 C12 C13 C14 178.2(14) . . . . ?
C11 C12 C13 C14 4(2) . . . . ?
C12 C13 C14 C15 1(2) . . . . ?
C12 C13 C14 Cl3 178.8(12) . . . . ?
C13 C14 C15 N3 -5(2) . . . . ?
Cl3 C14 C15 N3 177.7(10) . . . . ?
C11 N3 C15 C14 3(2) . . . . ?
Pd2 N3 C15 C14 172.4(11) . . . . ?
Pd4 O7 C16 N4 163.8(11) . . . . ?
Pd4 O7 C16 C17 -10.8(16) . . . . ?
C20 N4 C16 O7 179.4(12) . . . . ?
Pd3 N4 C16 O7 9.4(19) . . . . ?
C20 N4 C16 C17 -6(2) . . . . ?
Pd3 N4 C16 C17 -176.3(11) . . . . ?
Pd4 O8 C17 C18 -171.1(12) . . . . ?
Pd4 O8 C17 C16 16.4(16) . . . . ?
O7 C16 C17 O8 -4(2) . . . . ?
N4 C16 C17 O8 -177.9(13) . . . . ?
O7 C16 C17 C18 -176.8(13) . . . . ?
N4 C16 C17 C18 9(2) . . . . ?
O8 C17 C18 C19 179.0(13) . . . . ?
C16 C17 C18 C19 -8(2) . . . . ?
C17 C18 C19 C20 6(2) . . . . ?
C17 C18 C19 Cl4 -176.2(11) . . . . ?
C18 C19 C20 N4 -3(2) . . . . ?
Cl4 C19 C20 N4 179.0(10) . . . . ?
C16 N4 C20 C19 3(2) . . . . ?
Pd3 N4 C20 C19 173.7(11) . . . . ?
Pd5 O9 C21 N5 175.6(10) . . . . ?
Pd5 O9 C21 C22 -2.6(14) . . . . ?
C25 N5 C21 O9 -180.0(13) . . . . ?
Pd4 N5 C21 O9 11.1(18) . . . . ?
C25 N5 C21 C22 -2(2) . . . . ?
Pd4 N5 C21 C22 -170.7(9) . . . . ?
Pd5 O10 C22 C23 -175.5(12) . . . . ?
Pd5 O10 C22 C21 8.5(14) . . . . ?
O9 C21 C22 O10 -3.9(19) . . . . ?
N5 C21 C22 O10 177.7(12) . . . . ?
O9 C21 C22 C23 179.6(12) . . . . ?
N5 C21 C22 C23 1(2) . . . . ?
O10 C22 C23 C24 -177.1(13) . . . . ?
C21 C22 C23 C24 -1(2) . . . . ?
C22 C23 C24 C25 1(2) . . . . ?
C22 C23 C24 Cl5 179.6(11) . . . . ?
C21 N5 C25 C24 2(2) . . . . ?
Pd4 N5 C25 C24 171.1(10) . . . . ?
C23 C24 C25 N5 -2(2) . . . . ?
Cl5 C24 C25 N5 180.0(10) . . . . ?
C30 P1 C26 C27 -175(3) . . . . ?
C28 P1 C26 C27 -65(3) . . . . ?
Pd1 P1 C26 C27 65(3) . . . . ?
C26 P1 C28 C29 -60.8(18) . . . . ?
C30 P1 C28 C29 50.2(17) . . . . ?
Pd1 P1 C28 C29 169.9(12) . . . . ?
C26 P1 C30 C31 176(2) . . . . ?
C28 P1 C30 C31 63(2) . . . . ?
Pd1 P1 C30 C31 -61(2) . . . . ?
C34 P2 C32 C33 59(2) . . . . ?
C36 P2 C32 C33 174(2) . . . . ?
Pd2 P2 C32 C33 -68(2) . . . . ?
C36 P2 C34 C35 -61.0(19) . . . . ?
C32 P2 C34 C35 50.9(18) . . . . ?
Pd2 P2 C34 C35 170.3(13) . . . . ?
C34 P2 C36 C37 -89(3) . . . . ?
C32 P2 C36 C37 160(3) . . . . ?
Pd2 P2 C36 C37 45(3) . . . . ?
C42 P3 C38 C39 -179.2(13) . . . . ?
C40 P3 C38 C39 -68.2(14) . . . . ?
Pd3 P3 C38 C39 58.3(13) . . . . ?
C42 P3 C40 C41 54.9(14) . . . . ?
C38 P3 C40 C41 -54.8(14) . . . . ?
Pd3 P3 C40 C41 -177.2(11) . . . . ?
C38 P3 C42 C43 -76.3(14) . . . . ?
C40 P3 C42 C43 172.5(13) . . . . ?
Pd3 P3 C42 C43 43.2(15) . . . . ?
C48 P4 C44 C45 -80.0(16) . . . . ?
C46 P4 C44 C45 167.8(15) . . . . ?
Pd4 P4 C44 C45 40.4(16) . . . . ?
C44 P4 C46 C47 -178.3(12) . . . . ?
C48 P4 C46 C47 67.3(14) . . . . ?
Pd4 P4 C46 C47 -58.3(14) . . . . ?
C44 P4 C48 C49 -46.3(12) . . . . ?
C46 P4 C48 C49 63.5(13) . . . . ?
Pd4 P4 C48 C49 -165.4(9) . . . . ?
C52 P5 C50 C51 55.6(17) . . . . ?
C54 P5 C50 C51 -52.4(17) . . . . ?
Pd5 P5 C50 C51 -175.2(12) . . . . ?
C50 P5 C52 C53 56.6(15) . . . . ?
C54 P5 C52 C53 168.5(12) . . . . ?
Pd5 P5 C52 C53 -73.3(13) . . . . ?
C50 P5 C54 C55 179.6(15) . . . . ?
C52 P5 C54 C55 67.5(16) . . . . ?
Pd5 P5 C54 C55 -54.0(16) . . . . ?
